data_7705733
loop_
_publ_author_name
'M\"obs, Jakob'
'Gerhard, Marina'
'Heine, Johanna'

_publ_section_title
;
 (HPy)<sub>2</sub>(Py)CuBi<sub>3</sub>I<sub>12</sub>, a low bandgap metal
 halide photoconductor.
;
_journal_issue 41
_journal_name_full 'Dalton transactions (Cambridge, England : 2003)'
_journal_page_first 14397
_journal_page_last 14400
_journal_paper_doi 10.1039/d0dt03427d
_journal_volume 49
_journal_year 2020
_chemical_formula_moiety 'Bi2 I7, C4 H10 O2, C5 H6 N'
_chemical_formula_sum 'C9 H16 Bi2 I7 N O2'
_chemical_formula_weight 1476.49
_space_group_crystal_system triclinic
_space_group_IT_number 2
_space_group_name_Hall '-P 1'
_space_group_name_H-M_alt 'P -1'
_atom_sites_solution_hydrogens geom
_atom_sites_solution_primary dual
_audit_creation_date 2019-05-16
_audit_creation_method
;
Olex2 1.2
(compiled 2018.05.29 svn.r3508 for OlexSys, GUI svn.r5506)
;
_audit_update_record
;
2020-08-26 deposited with the CCDC.	2020-10-09 downloaded from the CCDC.
;
_cell_angle_alpha 102.317(7)
_cell_angle_beta 111.546(7)
_cell_angle_gamma 109.350(5)
_cell_formula_units_Z 2
_cell_length_a 10.7505(7)
_cell_length_b 11.6799(8)
_cell_length_c 13.0200(13)
_cell_measurement_reflns_used 34488
_cell_measurement_temperature 100
_cell_measurement_theta_max 54.1
_cell_measurement_theta_min 3.6
_cell_volume 1326.1(2)
_computing_molecular_graphics 'Olex2 (Dolomanov et al., 2009)'
_computing_publication_material 'Olex2 (Dolomanov et al., 2009)'
_computing_structure_refinement 'ShelXL (Sheldrick, 2015)'
_computing_structure_solution 'ShelXT (Sheldrick, 2015)'
_diffrn_ambient_temperature 100
_diffrn_detector_area_resol_mean 10.4167
_diffrn_measured_fraction_theta_full 1.000
_diffrn_measured_fraction_theta_max 0.988
_diffrn_measurement_device_type 'Stoe IPDS2'
_diffrn_measurement_method 'area detetor, \w scans'
_diffrn_radiation_monochromator graphite
_diffrn_radiation_type MoK\a
_diffrn_radiation_wavelength 0.71073
_diffrn_reflns_av_R_equivalents 0.0827
_diffrn_reflns_av_unetI/netI 0.0509
_diffrn_reflns_Laue_measured_fraction_full 1.000
_diffrn_reflns_Laue_measured_fraction_max 0.988
_diffrn_reflns_limit_h_max 13
_diffrn_reflns_limit_h_min -13
_diffrn_reflns_limit_k_max 14
_diffrn_reflns_limit_k_min -14
_diffrn_reflns_limit_l_max 16
_diffrn_reflns_limit_l_min -16
_diffrn_reflns_number 34488
_diffrn_reflns_point_group_measured_fraction_full 1.000
_diffrn_reflns_point_group_measured_fraction_max 0.988
_diffrn_reflns_theta_full 25.242
_diffrn_reflns_theta_max 26.895
_diffrn_reflns_theta_min 1.819
_diffrn_source 'sealed X-ray tube'
_diffrn_standards_number 0
_exptl_absorpt_coefficient_mu 21.403
_exptl_absorpt_correction_T_max 0.3634
_exptl_absorpt_correction_T_min 0.0560
_exptl_absorpt_correction_type numerical
_exptl_absorpt_process_details 'STOE X-Red32 1.63.4'
_exptl_crystal_colour 'clear red'
_exptl_crystal_colour_lustre clear
_exptl_crystal_colour_primary red
_exptl_crystal_density_diffrn 3.698
_exptl_crystal_description plate
_exptl_crystal_F_000 1260
_exptl_crystal_size_max 0.147
_exptl_crystal_size_mid 0.142
_exptl_crystal_size_min 0.051
_refine_diff_density_max 1.313
_refine_diff_density_min -0.916
_refine_diff_density_rms 0.239
_refine_ls_extinction_method none
_refine_ls_goodness_of_fit_ref 0.935
_refine_ls_hydrogen_treatment constr
_refine_ls_matrix_type full
_refine_ls_number_parameters 192
_refine_ls_number_reflns 5671
_refine_ls_number_restraints 0
_refine_ls_restrained_S_all 0.935
_refine_ls_R_factor_all 0.0425
_refine_ls_R_factor_gt 0.0246
_refine_ls_shift/su_max 0.001
_refine_ls_shift/su_mean 0.000
_refine_ls_structure_factor_coef Fsqd
_refine_ls_weighting_details 'w=1/[\s^2^(Fo^2^)+(0.0176P)^2^] where P=(Fo^2^+2Fc^2^)/3'
_refine_ls_weighting_scheme calc
_refine_ls_wR_factor_gt 0.0459
_refine_ls_wR_factor_ref 0.0482
_reflns_Friedel_coverage 0.000
_reflns_number_gt 4347
_reflns_number_total 5671
_reflns_threshold_expression 'I > 2\s(I)'
_cod_data_source_file d0dt03427d2.cif
_cod_data_source_block compound4
_cod_database_code 7705733
_shelx_shelxl_version_number 2018/3
_shelx_space_group_comment
;
The symmetry employed for this shelxl refinement is uniquely defined
by the following loop, which should always be used as a source of
symmetry information in preference to the above space-group names.
They are only intended as comments.
;
_shelx_estimated_absorpt_t_max 0.408
_shelx_estimated_absorpt_t_min 0.145
_olex2_refinement_description
;
1. Fixed Uiso
 At 1.2 times of:
  All C(H) groups, All C(H,H) groups, All N(H) groups
 At 1.5 times of:
  All C(H,H,H) groups
2.a Secondary CH2 refined with riding coordinates:
 C7(H7A,H7B), C8(H8A,H8B)
2.b Aromatic/amide H refined with riding coordinates:
 N1(H1), C4(H4), C3(H3), C2(H2), C1(H1A), C5(H5)
2.c Idealised Me refined as rotating group:
 C6(H6A,H6B,H6C), C9(H9A,H9B,H9C)
;
_olex2_submission_special_instructions 'No special instructions were received'

loop_
_space_group_symop_operation_xyz
'x, y, z'
'-x, -y, -z'

loop_
_atom_site_label
_atom_site_type_symbol
_atom_site_fract_x
_atom_site_fract_y
_atom_site_fract_z
_atom_site_U_iso_or_equiv
_atom_site_adp_type
_atom_site_occupancy
_atom_site_site_symmetry_order
_atom_site_calc_flag
_atom_site_refinement_flags_posn
_atom_site_refinement_flags_adp
_atom_site_refinement_flags_occupancy
_atom_site_disorder_assembly
_atom_site_disorder_group
Bi1 Bi 0.10190(3) -0.28019(2) 0.06768(2) 0.01734(7) Uani 1 1 d . . . . .
Bi2 Bi 0.26842(3) 0.16125(3) 0.13963(2) 0.01773(7) Uani 1 1 d . . . . .
I4 I -0.01010(4) -0.07915(4) 0.14603(4) 0.01864(10) Uani 1 1 d . . . . .
I1 I 0.17062(5) -0.48901(4) -0.05522(4) 0.02035(10) Uani 1 1 d . . . . .
I7 I 0.16234(5) 0.35490(5) 0.21049(4) 0.02200(10) Uani 1 1 d . . . . .
I3 I 0.33648(5) -0.07903(4) 0.04325(4) 0.02076(10) Uani 1 1 d . . . . .
I5 I 0.47902(5) 0.31213(4) 0.07772(4) 0.02214(10) Uani 1 1 d . . . . .
I2 I 0.29787(5) -0.23403(5) 0.30819(4) 0.02711(11) Uani 1 1 d . . . . .
I6 I 0.47849(5) 0.24149(5) 0.38608(4) 0.02778(12) Uani 1 1 d . . . . .
O1 O 1.1168(5) 0.7181(5) 0.6102(4) 0.0311(12) Uani 1 1 d . . . . .
O2 O 1.1446(5) 0.9465(5) 0.5617(4) 0.0283(12) Uani 1 1 d . . . . .
N1 N 0.8571(6) 0.6883(6) 0.4343(5) 0.0260(14) Uani 1 1 d . . . . .
H1 H 0.943522 0.702414 0.490682 0.031 Uiso 1 1 calc R . . . .
C4 C 0.7201(8) 0.6984(7) 0.2540(6) 0.0278(17) Uani 1 1 d . . . . .
H4 H 0.715600 0.720050 0.186783 0.033 Uiso 1 1 calc R . . . .
C3 C 0.5921(8) 0.6445(7) 0.2625(6) 0.0303(17) Uani 1 1 d . . . . .
H3 H 0.499134 0.630654 0.202330 0.036 Uiso 1 1 calc R . . . .
C2 C 0.5984(8) 0.6103(7) 0.3586(6) 0.0312(18) Uani 1 1 d . . . . .
H2 H 0.510238 0.570538 0.364925 0.037 Uiso 1 1 calc R . . . .
C6 C 1.1785(8) 1.0194(7) 0.4925(6) 0.0287(17) Uani 1 1 d . . . . .
H6A H 1.200522 0.970450 0.436041 0.043 Uiso 1 1 calc GR . . . .
H6B H 1.265934 1.104536 0.545543 0.043 Uiso 1 1 calc GR . . . .
H6C H 1.092461 1.033136 0.448296 0.043 Uiso 1 1 calc GR . . . .
C7 C 1.2699(8) 0.9318(8) 0.6336(7) 0.0359(19) Uani 1 1 d . . . . .
H7A H 1.352110 1.018992 0.692576 0.043 Uiso 1 1 calc R . . . .
H7B H 1.306060 0.892519 0.582595 0.043 Uiso 1 1 calc R . . . .
C1 C 0.7348(9) 0.6352(7) 0.4445(6) 0.0309(18) Uani 1 1 d . . . . .
H1A H 0.742206 0.614218 0.512379 0.037 Uiso 1 1 calc R . . . .
C5 C 0.8540(8) 0.7211(7) 0.3415(6) 0.0278(17) Uani 1 1 d . . . . .
H5 H 0.943523 0.759639 0.336681 0.033 Uiso 1 1 calc R . . . .
C8 C 1.2282(8) 0.8468(8) 0.6965(6) 0.0339(19) Uani 1 1 d . . . . .
H8A H 1.317650 0.841999 0.750690 0.041 Uiso 1 1 calc R . . . .
H8B H 1.188177 0.883921 0.745159 0.041 Uiso 1 1 calc R . . . .
C9 C 1.1078(9) 0.6210(8) 0.6606(7) 0.039(2) Uani 1 1 d . . . . .
H9A H 1.017883 0.538756 0.603711 0.058 Uiso 1 1 calc GR . . . .
H9B H 1.102343 0.650711 0.734481 0.058 Uiso 1 1 calc GR . . . .
H9C H 1.196798 0.606396 0.678506 0.058 Uiso 1 1 calc GR . . . .

loop_
_atom_site_aniso_label
_atom_site_aniso_U_11
_atom_site_aniso_U_22
_atom_site_aniso_U_33
_atom_site_aniso_U_23
_atom_site_aniso_U_13
_atom_site_aniso_U_12
Bi1 0.01664(13) 0.01716(14) 0.01789(13) 0.00859(11) 0.00721(11) 0.00719(11)
Bi2 0.01587(13) 0.01882(14) 0.01942(12) 0.00999(11) 0.00821(10) 0.00734(11)
I4 0.0172(2) 0.0203(2) 0.0195(2) 0.00948(19) 0.00915(18) 0.00789(18)
I1 0.0200(2) 0.0186(2) 0.0261(2) 0.0106(2) 0.01390(19) 0.00802(18)
I7 0.0229(2) 0.0253(3) 0.0190(2) 0.0088(2) 0.00790(19) 0.0142(2)
I3 0.0197(2) 0.0174(2) 0.0266(2) 0.0091(2) 0.01306(19) 0.00704(18)
I5 0.0190(2) 0.0228(3) 0.0253(2) 0.0117(2) 0.01199(19) 0.00685(19)
I2 0.0303(3) 0.0308(3) 0.0186(2) 0.0102(2) 0.0063(2) 0.0175(2)
I6 0.0280(3) 0.0378(3) 0.0201(2) 0.0134(2) 0.0085(2) 0.0194(2)
O1 0.026(3) 0.037(3) 0.025(3) 0.016(3) 0.006(2) 0.012(2)
O2 0.025(3) 0.037(3) 0.024(2) 0.014(2) 0.010(2) 0.016(2)
N1 0.023(3) 0.029(4) 0.022(3) 0.008(3) 0.008(3) 0.011(3)
C4 0.032(4) 0.031(4) 0.026(4) 0.014(4) 0.015(3) 0.017(4)
C3 0.022(4) 0.027(4) 0.026(4) 0.002(3) -0.002(3) 0.012(3)
C2 0.021(4) 0.029(5) 0.028(4) 0.004(4) 0.008(3) 0.003(3)
C6 0.035(4) 0.031(5) 0.029(4) 0.012(4) 0.017(3) 0.022(4)
C7 0.028(4) 0.042(5) 0.039(4) 0.021(4) 0.013(4) 0.017(4)
C1 0.047(5) 0.022(4) 0.025(4) 0.011(3) 0.018(4) 0.015(4)
C5 0.028(4) 0.024(4) 0.029(4) 0.011(3) 0.014(3) 0.008(3)
C8 0.030(4) 0.034(5) 0.028(4) 0.009(4) 0.005(3) 0.014(4)
C9 0.033(4) 0.051(6) 0.040(4) 0.028(4) 0.016(4) 0.022(4)

loop_
_atom_type_symbol
_atom_type_description
_atom_type_scat_dispersion_real
_atom_type_scat_dispersion_imag
_atom_type_scat_source
C C 0.0033 0.0016 'International Tables Vol C Tables 4.2.6.8 and 6.1.1.4'
H H 0.0000 0.0000 'International Tables Vol C Tables 4.2.6.8 and 6.1.1.4'
N N 0.0061 0.0033 'International Tables Vol C Tables 4.2.6.8 and 6.1.1.4'
O O 0.0106 0.0060 'International Tables Vol C Tables 4.2.6.8 and 6.1.1.4'
I I -0.4742 1.8119 'International Tables Vol C Tables 4.2.6.8 and 6.1.1.4'
Bi Bi -4.1077 10.2566 'International Tables Vol C Tables 4.2.6.8 and 6.1.1.4'

loop_
_geom_angle_atom_site_label_1
_geom_angle_atom_site_label_2
_geom_angle_atom_site_label_3
_geom_angle
_geom_angle_site_symmetry_1
_geom_angle_site_symmetry_3
_geom_angle_publ_flag
I4 Bi1 I1 90.402(14) . 2_545 ?
I4 Bi1 I7 84.528(15) . 2 ?
I1 Bi1 I4 169.692(13) . . ?
I1 Bi1 I1 88.359(15) . 2_545 ?
I1 Bi1 I7 85.172(15) . 2 ?
I1 Bi1 I7 80.894(15) 2_545 2 ?
I3 Bi1 I4 91.876(14) . . ?
I3 Bi1 I1 172.247(14) . 2_545 ?
I3 Bi1 I1 88.076(15) . . ?
I3 Bi1 I7 91.945(15) . 2 ?
I2 Bi1 I4 93.782(16) . . ?
I2 Bi1 I1 92.604(17) . 2_545 ?
I2 Bi1 I1 96.496(17) . . ?
I2 Bi1 I7 173.255(15) . 2 ?
I2 Bi1 I3 94.638(18) . . ?
I4 Bi2 I4 85.307(15) . 2 ?
I7 Bi2 I4 90.646(15) . . ?
I7 Bi2 I4 86.313(15) . 2 ?
I7 Bi2 I3 172.204(14) . . ?
I3 Bi2 I4 88.894(15) . 2 ?
I3 Bi2 I4 82.829(14) . . ?
I5 Bi2 I4 84.904(15) . 2 ?
I5 Bi2 I4 165.256(15) . . ?
I5 Bi2 I7 99.692(16) . . ?
I5 Bi2 I3 85.984(15) . . ?
I5 Bi2 I6 96.199(17) . . ?
I6 Bi2 I4 176.202(16) . 2 ?
I6 Bi2 I4 94.284(17) . . ?
I6 Bi2 I7 89.917(17) . . ?
I6 Bi2 I3 94.804(16) . . ?
Bi1 I4 Bi2 92.928(15) . 2 ?
Bi1 I4 Bi2 89.813(14) . . ?
Bi2 I4 Bi2 94.692(15) . 2 ?
Bi1 I1 Bi1 91.642(15) . 2_545 ?
Bi2 I7 Bi1 96.218(16) . 2 ?
Bi1 I3 Bi2 95.247(15) . . ?
C9 O1 C8 112.3(5) . . ?
C7 O2 C6 111.4(5) . . ?
C1 N1 C5 122.3(6) . . ?
C5 C4 C3 120.2(6) . . ?
C4 C3 C2 119.8(6) . . ?
C1 C2 C3 118.1(7) . . ?
O2 C7 C8 110.3(6) . . ?
N1 C1 C2 120.8(6) . . ?
N1 C5 C4 118.8(7) . . ?
O1 C8 C7 109.0(6) . . ?

loop_
_geom_bond_atom_site_label_1
_geom_bond_atom_site_label_2
_geom_bond_distance
_geom_bond_site_symmetry_2
_geom_bond_publ_flag
Bi1 I4 3.1238(6) . ?
Bi1 I1 3.1793(5) 2_545 ?
Bi1 I1 3.0744(6) . ?
Bi1 I7 3.3765(6) 2 ?
Bi1 I3 2.9937(5) . ?
Bi1 I2 2.8665(6) . ?
Bi2 I4 3.4012(5) . ?
Bi2 I4 3.4046(6) 2 ?
Bi2 I7 2.9764(6) . ?
Bi2 I3 3.2433(6) . ?
Bi2 I5 2.8607(5) . ?
Bi2 I6 2.8752(6) . ?
O1 C8 1.433(9) . ?
O1 C9 1.421(8) . ?
O2 C6 1.425(7) . ?
O2 C7 1.419(8) . ?
N1 C1 1.324(9) . ?
N1 C5 1.336(8) . ?
C4 C3 1.367(10) . ?
C4 C5 1.362(9) . ?
C3 C2 1.378(9) . ?
C2 C1 1.363(10) . ?
C7 C8 1.476(10) . ?
